data_4316606
loop_
_publ_author_name
'Joseph M. Zadrozny'
'Danna E. Freedman'
'David M. Jenkins'
'T. David Harris'
'Anthony T. Iavarone'
'Corine Mathoni\`ere'
'Rodolphe Cl\'erac'
'Jeffrey R. Long'

_publ_contact_author
;
        Jeffrey R. Long
        Department of Chemistry
        University of California, Berkeley
        United States of America
;
_publ_contact_author_email jrlong@chem.berkeley.edu
_publ_contact_author_fax '510 643-3832'
_publ_contact_author_phone '510 642-0860'
_publ_section_title
;
 Slow Magnetic Relaxation and Charge-Transfer in Cyano-Bridged
 Coordination Clusters Incorporating [Re(CN)7]3-/4-
;
_journal_name_full 'Inorganic Chemistry'
_journal_page_first 8886
_journal_page_last 8896
_journal_paper_doi 10.1021/ic101132z
_journal_volume 49
_journal_year 2010
_chemical_formula_moiety '2(C31H28N6Ni), 4(F6 P), C4 H10 O, 3(C2 H3 N)'
_chemical_formula_sum 'C72 H75 F24 N15 Ni2 O P4'
_chemical_formula_weight 1863.709
_chemical_name_common '[PY5Me2Ni(NCCH3)](PF6)2'
_chemical_name_systematic
; 
 ? 
;
_space_group_IT_number 14
_symmetry_cell_setting monoclinic
_symmetry_space_group_name_Hall '-P 2ybc'
_symmetry_space_group_name_H-M 'P 1 21/c 1'
_atom_sites_solution_hydrogens geom
_atom_sites_solution_primary direct
_atom_sites_solution_secondary difmap
_audit_creation_method SHELXL-97
_cell_angle_alpha 90.00
_cell_angle_beta 107.777(4)
_cell_angle_gamma 90.00
_cell_formula_units_Z 4
_cell_length_a 22.369(5)
_cell_length_b 15.229(3)
_cell_length_c 24.496(5)
_cell_measurement_reflns_used 3420
_cell_measurement_temperature 140(2)
_cell_measurement_theta_max 19.971
_cell_measurement_theta_min 2.175
_cell_volume 7946(3)
_computing_cell_refinement 'Bruker APEX2 v. 2009.1'
_computing_data_collection 'Bruker APEX2 v. 2009.1'
_computing_data_reduction 'Bruker APEX2 v. 2009.1'
_computing_molecular_graphics DIAMOND
_computing_publication_material CIFTAB
_computing_structure_refinement 'SHELXL-97 (Sheldrick, 2008)'
_computing_structure_solution 'SHELXS-97 (Sheldrick, 2008)'
_diffrn_ambient_temperature 140(2)
_diffrn_detector_area_resol_mean 8.366
_diffrn_measured_fraction_theta_full 0.996
_diffrn_measured_fraction_theta_max 0.996
_diffrn_measurement_device_type 'Bruker APEX-I CCD'
_diffrn_measurement_method '\f and \w scans'
_diffrn_radiation_monochromator graphite
_diffrn_radiation_source 'fine-focus sealed tube'
_diffrn_radiation_type MoK\a
_diffrn_radiation_wavelength 0.71073
_diffrn_reflns_av_R_equivalents 0.0591
_diffrn_reflns_av_sigmaI/netI 0.0614
_diffrn_reflns_limit_h_max 22
_diffrn_reflns_limit_h_min -22
_diffrn_reflns_limit_k_max 15
_diffrn_reflns_limit_k_min -15
_diffrn_reflns_limit_l_max 24
_diffrn_reflns_limit_l_min -24
_diffrn_reflns_number 30902
_diffrn_reflns_theta_full 20.88
_diffrn_reflns_theta_max 20.88
_diffrn_reflns_theta_min 1.60
_exptl_absorpt_coefficient_mu 0.655
_exptl_absorpt_correction_T_max 1
_exptl_absorpt_correction_T_min 0.8712
_exptl_absorpt_correction_type multi-scan
_exptl_absorpt_process_details SADABS
_exptl_crystal_colour pink
_exptl_crystal_density_diffrn 1.537
_exptl_crystal_density_method 'not measured'
_exptl_crystal_description block
_exptl_crystal_F_000 3384
_exptl_crystal_size_max 0.34
_exptl_crystal_size_mid 0.24
_exptl_crystal_size_min 0.18
_refine_diff_density_max 0.780
_refine_diff_density_min -0.454
_refine_diff_density_rms 0.077
_refine_ls_extinction_method none
_refine_ls_goodness_of_fit_ref 1.206
_refine_ls_hydrogen_treatment constr
_refine_ls_matrix_type full
_refine_ls_number_parameters 1100
_refine_ls_number_reflns 8347
_refine_ls_number_restraints 0
_refine_ls_restrained_S_all 1.206
_refine_ls_R_factor_all 0.0866
_refine_ls_R_factor_gt 0.0572
_refine_ls_shift/su_max 0.011
_refine_ls_shift/su_mean 0.001
_refine_ls_structure_factor_coef Fsqd
_refine_ls_weighting_details 'calc w=1/[\s^2^(Fo^2^)+(0.0803P)^2^+0.0000P] where P=(Fo^2^+2Fc^2^)/3'
_refine_ls_weighting_scheme calc
_refine_ls_wR_factor_gt 0.1431
_refine_ls_wR_factor_ref 0.1560
_reflns_number_gt 5988
_reflns_number_total 8347
_reflns_threshold_expression >2sigma(I)
_cod_data_source_file ic101132z_si_002_3.cif
_cod_data_source_block '[(PY5Me2)Ni(MeCN)](PF6)2'
_cod_depositor_comments
;
The following automatic conversions were performed:

'_symmetry_cell_setting' value 'Monoclinic' changed to 'monoclinic'
according to the built-in table from CIF Core dictionary named
'cif_core.dic' version 2.4.1 from 2010-06-29.

Automatic conversion script
Id: cif_fix_values 1646 2011-03-28 12:23:43Z adriana 
;
_cod_original_formula_sum 'C72 H75 F24 N15 Ni2 O1 P4'
_cod_database_code 4316606

loop_
_symmetry_equiv_pos_as_xyz
'x, y, z'
'-x, y+1/2, -z+1/2'
'-x, -y, -z'
'x, -y-1/2, z-1/2'

loop_
_atom_site_label
_atom_site_type_symbol
_atom_site_fract_x
_atom_site_fract_y
_atom_site_fract_z
_atom_site_U_iso_or_equiv
_atom_site_adp_type
_atom_site_occupancy
_atom_site_symmetry_multiplicity
_atom_site_calc_flag
_atom_site_refinement_flags
_atom_site_disorder_assembly
_atom_site_disorder_group
Ni1 Ni 0.02171(3) 0.40700(5) 0.33693(3) 0.0235(3) Uani 1 1 d . . .
Ni2 Ni 0.40407(3) 0.41365(5) 0.22734(3) 0.0229(3) Uani 1 1 d . . .
P1 P -0.10774(8) 0.09432(11) 0.56827(7) 0.0339(5) Uani 1 1 d . . .
P2 P 0.22457(9) 0.90336(13) 0.11204(8) 0.0427(5) Uani 1 1 d . . .
P3 P 0.31423(10) 0.68515(13) 0.35613(9) 0.0466(6) Uani 1 1 d . . .
P4 P 0.33210(9) 0.13200(14) 0.37145(8) 0.0421(5) Uani 1 1 d . . .
F1 F -0.1469(2) 0.1555(3) 0.51735(16) 0.0663(13) Uani 1 1 d . . .
F2 F -0.0675(2) 0.0334(3) 0.61906(17) 0.0648(13) Uani 1 1 d . . .
F3 F -0.1296(3) 0.1500(3) 0.6122(2) 0.0975(19) Uani 1 1 d . . .
F4 F -0.16449(19) 0.0299(3) 0.5589(2) 0.0799(16) Uani 1 1 d . . .
F5 F -0.0506(2) 0.1585(3) 0.5763(2) 0.0828(16) Uani 1 1 d . . .
F6 F -0.0851(3) 0.0376(3) 0.5247(2) 0.0945(18) Uani 1 1 d . . .
F7 F 0.1960(2) 0.9615(4) 0.15122(19) 0.0874(16) Uani 1 1 d . . .
F8 F 0.2494(3) 0.8454(4) 0.0705(2) 0.113(2) Uani 1 1 d . . .
F9 F 0.1579(3) 0.8821(6) 0.0742(3) 0.163(4) Uani 1 1 d . . .
F10 F 0.2238(4) 0.9803(4) 0.0725(2) 0.158(3) Uani 1 1 d . . .
F11 F 0.2886(3) 0.9311(8) 0.1474(3) 0.235(6) Uani 1 1 d . . .
F12 F 0.2217(6) 0.8295(4) 0.1506(4) 0.241(6) Uani 1 1 d . . .
F13 F 0.2721(2) 0.6043(3) 0.3259(2) 0.0745(14) Uani 1 1 d . . .
F14 F 0.3116(2) 0.6525(3) 0.41654(18) 0.0766(14) Uani 1 1 d . . .
F15 F 0.3570(2) 0.7652(3) 0.38542(19) 0.0701(14) Uani 1 1 d . . .
F16 F 0.2535(2) 0.7420(3) 0.3495(2) 0.0785(15) Uani 1 1 d . . .
F17 F 0.3743(2) 0.6253(3) 0.3641(3) 0.0948(18) Uani 1 1 d . . .
F18 F 0.3186(3) 0.7158(3) 0.2963(2) 0.116(2) Uani 1 1 d . . .
F19 F 0.3046(2) 0.1550(4) 0.42157(17) 0.0890(18) Uani 1 1 d . A .
F20 F 0.3620(2) 0.1145(3) 0.32106(18) 0.0733(14) Uani 1 1 d . A .
F21 F 0.2661(5) 0.1205(13) 0.3261(5) 0.074(6) Uani 0.58(3) 1 d P A 1
F22 F 0.3309(12) 0.2306(7) 0.3575(6) 0.084(7) Uani 0.58(3) 1 d P A 1
F23 F 0.3990(5) 0.1372(18) 0.4153(5) 0.100(8) Uani 0.58(3) 1 d P A 1
F24 F 0.3312(11) 0.0279(7) 0.3805(8) 0.105(7) Uani 0.58(3) 1 d P A 1
F25 F 0.2847(12) 0.0657(17) 0.3539(16) 0.26(2) Uani 0.42(3) 1 d P A 2
F26 F 0.2788(17) 0.199(3) 0.3333(9) 0.15(2) Uani 0.42(3) 1 d P A 2
F27 F 0.3812(18) 0.2081(16) 0.387(2) 0.158(16) Uani 0.42(3) 1 d P A 2
F28 F 0.3780(12) 0.0703(18) 0.4103(7) 0.080(10) Uani 0.42(3) 1 d P A 2
N1 N -0.0706(3) 0.4142(3) 0.2835(2) 0.0313(14) Uani 1 1 d . . .
N2 N 0.1127(2) 0.4027(3) 0.39058(19) 0.0198(12) Uani 1 1 d . . .
N3 N 0.0028(2) 0.2953(3) 0.3793(2) 0.0265(13) Uani 1 1 d . . .
N4 N 0.0436(2) 0.3091(3) 0.2854(2) 0.0258(13) Uani 1 1 d . . .
N5 N 0.0047(2) 0.5029(3) 0.3921(2) 0.0248(13) Uani 1 1 d . . .
N6 N 0.0485(2) 0.5164(3) 0.2979(2) 0.0254(13) Uani 1 1 d . . .
N7 N 0.4366(2) 0.4054(3) 0.1579(2) 0.0203(12) Uani 1 1 d . . .
N8 N 0.4746(2) 0.5077(3) 0.2627(2) 0.0250(13) Uani 1 1 d . . .
N9 N 0.3346(2) 0.3206(3) 0.1893(2) 0.0247(12) Uani 1 1 d . . .
N10 N 0.3339(2) 0.4988(3) 0.1801(2) 0.0216(12) Uani 1 1 d . . .
N11 N 0.3744(2) 0.4222(3) 0.2990(2) 0.0293(13) Uani 1 1 d . . .
N12 N 0.4749(2) 0.3252(3) 0.2696(2) 0.0240(12) Uani 1 1 d . . .
N100 N 0.3820(3) 0.3184(5) 0.5358(3) 0.061(2) Uani 1 1 d . . .
N101 N 0.4157(4) 0.6356(6) 0.0280(4) 0.100(3) Uani 1 1 d . . .
N104 N 0.5078(4) 0.4643(7) 0.4218(5) 0.131(4) Uani 1 1 d . . .
C1 C 0.0294(3) 0.5276(4) 0.2414(3) 0.0340(17) Uani 1 1 d . . .
H1A H -0.0015 0.4886 0.2189 0.041 Uiso 1 1 calc R . .
C2 C 0.0515(3) 0.5919(4) 0.2136(3) 0.0388(18) Uani 1 1 d . . .
H2A H 0.0371 0.5966 0.1730 0.047 Uiso 1 1 calc R . .
C3 C 0.0953(3) 0.6491(5) 0.2462(3) 0.0400(19) Uani 1 1 d . . .
H3A H 0.1124 0.6938 0.2284 0.048 Uiso 1 1 calc R . .
C4 C 0.1141(3) 0.6415(4) 0.3050(3) 0.0339(17) Uani 1 1 d . . .
H4A H 0.1437 0.6816 0.3282 0.041 Uiso 1 1 calc R . .
C5 C 0.0894(3) 0.5743(4) 0.3299(3) 0.0292(17) Uani 1 1 d . . .
C6 C 0.1080(3) 0.5634(4) 0.3959(2) 0.0255(16) Uani 1 1 d . . .
C7 C 0.1507(3) 0.6411(4) 0.4245(3) 0.0339(17) Uani 1 1 d . . .
H7A H 0.1626 0.6349 0.4663 0.051 Uiso 1 1 calc R . .
H7B H 0.1280 0.6964 0.4131 0.051 Uiso 1 1 calc R . .
H7C H 0.1886 0.6411 0.4124 0.051 Uiso 1 1 calc R . .
C8 C 0.0480(3) 0.5652(4) 0.4141(3) 0.0248(16) Uani 1 1 d . . .
C9 C 0.0366(3) 0.6290(4) 0.4503(3) 0.0312(17) Uani 1 1 d . . .
H9A H 0.0672 0.6730 0.4660 0.037 Uiso 1 1 calc R . .
C10 C -0.0186(3) 0.6285(4) 0.4633(3) 0.0366(18) Uani 1 1 d . . .
H10A H -0.0259 0.6714 0.4887 0.044 Uiso 1 1 calc R . .
C11 C -0.0632(3) 0.5668(4) 0.4399(3) 0.0343(17) Uani 1 1 d . . .
H11A H -0.1022 0.5663 0.4478 0.041 Uiso 1 1 calc R . .
C12 C -0.0493(3) 0.5056(4) 0.4045(3) 0.0330(17) Uani 1 1 d . . .
H12A H -0.0801 0.4624 0.3879 0.040 Uiso 1 1 calc R . .
C13 C 0.1427(3) 0.4773(4) 0.4132(2) 0.0264(16) Uani 1 1 d . . .
C14 C 0.2033(3) 0.4739(4) 0.4499(3) 0.0291(16) Uani 1 1 d . . .
H14A H 0.2240 0.5263 0.4666 0.035 Uiso 1 1 calc R . .
C15 C 0.2334(3) 0.3949(4) 0.4621(3) 0.0317(17) Uani 1 1 d . . .
H15A H 0.2750 0.3923 0.4876 0.038 Uiso 1 1 calc R . .
C16 C 0.2040(3) 0.3200(4) 0.4380(3) 0.0280(16) Uani 1 1 d . . .
H16A H 0.2252 0.2652 0.4456 0.034 Uiso 1 1 calc R . .
C17 C 0.1429(3) 0.3246(4) 0.4025(2) 0.0281(16) Uani 1 1 d . . .
C18 C 0.1059(3) 0.2411(4) 0.3768(3) 0.0273(16) Uani 1 1 d . . .
C19 C 0.1485(3) 0.1604(4) 0.3964(3) 0.0438(19) Uani 1 1 d . . .
H19A H 0.1623 0.1572 0.4384 0.066 Uiso 1 1 calc R . .
H19B H 0.1853 0.1657 0.3828 0.066 Uiso 1 1 calc R . .
H19C H 0.1252 0.1071 0.3805 0.066 Uiso 1 1 calc R . .
C20 C 0.0845(3) 0.2454(4) 0.3108(3) 0.0276(16) Uani 1 1 d . . .
C21 C 0.1043(3) 0.1838(4) 0.2786(3) 0.0403(18) Uani 1 1 d . . .
H21A H 0.1341 0.1404 0.2971 0.048 Uiso 1 1 calc R . .
C22 C 0.0807(4) 0.1856(5) 0.2194(3) 0.047(2) Uani 1 1 d . . .
H22A H 0.0948 0.1446 0.1967 0.056 Uiso 1 1 calc R . .
C23 C 0.0364(3) 0.2480(5) 0.1939(3) 0.0424(19) Uani 1 1 d . . .
H23A H 0.0181 0.2499 0.1535 0.051 Uiso 1 1 calc R . .
C24 C 0.0197(3) 0.3069(4) 0.2284(3) 0.0354(17) Uani 1 1 d . . .
H24A H -0.0112 0.3495 0.2106 0.042 Uiso 1 1 calc R . .
C25 C 0.0479(3) 0.2336(4) 0.3968(3) 0.0271(16) Uani 1 1 d . . .
C26 C 0.0394(3) 0.1638(4) 0.4311(3) 0.0347(17) Uani 1 1 d . . .
H26A H 0.0718 0.1216 0.4449 0.042 Uiso 1 1 calc R . .
C27 C -0.0153(4) 0.1561(5) 0.4450(3) 0.0372(18) Uani 1 1 d . . .
H27A H -0.0204 0.1096 0.4690 0.045 Uiso 1 1 calc R . .
C28 C -0.0619(3) 0.2151(5) 0.4241(3) 0.0370(18) Uani 1 1 d . . .
H28A H -0.1011 0.2088 0.4314 0.044 Uiso 1 1 calc R . .
C29 C -0.0512(3) 0.2853(4) 0.3916(3) 0.0357(18) Uani 1 1 d . . .
H29A H -0.0834 0.3276 0.3777 0.043 Uiso 1 1 calc R . .
C30 C -0.1213(4) 0.4171(4) 0.2547(3) 0.0354(18) Uani 1 1 d . . .
C31 C -0.1884(3) 0.4220(5) 0.2165(3) 0.052(2) Uani 1 1 d . . .
C32 C 0.4652(3) 0.5757(4) 0.2929(3) 0.0276(16) Uani 1 1 d . . .
H32A H 0.4242 0.5841 0.2956 0.033 Uiso 1 1 calc R . .
C33 C 0.5102(3) 0.6343(4) 0.3201(3) 0.0316(17) Uani 1 1 d . . .
H33A H 0.5010 0.6813 0.3418 0.038 Uiso 1 1 calc R . .
C34 C 0.5690(3) 0.6234(4) 0.3152(3) 0.0387(18) Uani 1 1 d . . .
H34A H 0.6015 0.6640 0.3327 0.046 Uiso 1 1 calc R . .
C35 C 0.5807(3) 0.5524(4) 0.2845(3) 0.0342(17) Uani 1 1 d . . .
H35A H 0.6215 0.5432 0.2813 0.041 Uiso 1 1 calc R . .
C36 C 0.5323(3) 0.4952(4) 0.2586(3) 0.0259(16) Uani 1 1 d . . .
C37 C 0.5436(3) 0.4110(4) 0.2277(3) 0.0282(16) Uani 1 1 d . . .
C38 C 0.6122(3) 0.4089(4) 0.2262(3) 0.0374(18) Uani 1 1 d . . .
H38A H 0.6194 0.4586 0.2036 0.056 Uiso 1 1 calc R . .
H38B H 0.6198 0.3538 0.2087 0.056 Uiso 1 1 calc R . .
H38C H 0.6409 0.4130 0.2654 0.056 Uiso 1 1 calc R . .
C39 C 0.5327(3) 0.3325(4) 0.2632(3) 0.0256(16) Uani 1 1 d . . .
C40 C 0.5797(3) 0.2745(4) 0.2907(3) 0.0375(18) Uani 1 1 d . . .
H40A H 0.6197 0.2782 0.2848 0.045 Uiso 1 1 calc R . .
C41 C 0.5687(3) 0.2113(4) 0.3268(3) 0.0398(18) Uani 1 1 d . . .
H41A H 0.6012 0.1719 0.3462 0.048 Uiso 1 1 calc R . .
C42 C 0.5111(3) 0.2056(4) 0.3346(3) 0.0368(18) Uani 1 1 d . . .
H42A H 0.5025 0.1630 0.3595 0.044 Uiso 1 1 calc R . .
C43 C 0.4662(3) 0.2639(4) 0.3049(3) 0.0324(17) Uani 1 1 d . . .
H43A H 0.4258 0.2600 0.3099 0.039 Uiso 1 1 calc R . .
C44 C 0.4988(3) 0.4097(4) 0.1661(3) 0.0254(15) Uani 1 1 d . . .
C45 C 0.5212(3) 0.4148(4) 0.1187(3) 0.0374(18) Uani 1 1 d . . .
H45A H 0.5651 0.4184 0.1241 0.045 Uiso 1 1 calc R . .
C46 C 0.4798(3) 0.4146(4) 0.0646(3) 0.0422(19) Uani 1 1 d . . .
H46A H 0.4947 0.4187 0.0323 0.051 Uiso 1 1 calc R . .
C47 C 0.4167(3) 0.4085(4) 0.0569(3) 0.0326(17) Uani 1 1 d . . .
H47A H 0.3877 0.4075 0.0194 0.039 Uiso 1 1 calc R . .
C48 C 0.3957(3) 0.4037(4) 0.1046(3) 0.0264(16) Uani 1 1 d . . .
C49 C 0.3253(3) 0.3991(4) 0.0983(2) 0.0264(16) Uani 1 1 d . . .
C50 C 0.2872(3) 0.3906(4) 0.0354(2) 0.0346(17) Uani 1 1 d . . .
H50A H 0.2994 0.3367 0.0196 0.052 Uiso 1 1 calc R . .
H50B H 0.2953 0.4414 0.0141 0.052 Uiso 1 1 calc R . .
H50C H 0.2424 0.3880 0.0319 0.052 Uiso 1 1 calc R . .
C51 C 0.3061(3) 0.4840(4) 0.1238(3) 0.0239(15) Uani 1 1 d . . .
C52 C 0.2613(3) 0.5405(4) 0.0908(3) 0.0335(17) Uani 1 1 d . . .
H52A H 0.2419 0.5284 0.0513 0.040 Uiso 1 1 calc R . .
C53 C 0.2449(3) 0.6140(4) 0.1150(3) 0.0406(19) Uani 1 1 d . . .
H53A H 0.2162 0.6552 0.0920 0.049 Uiso 1 1 calc R . .
C54 C 0.2703(3) 0.6278(4) 0.1731(3) 0.0364(18) Uani 1 1 d . . .
H54A H 0.2577 0.6762 0.1915 0.044 Uiso 1 1 calc R . .
C55 C 0.3139(3) 0.5697(4) 0.2030(3) 0.0309(17) Uani 1 1 d . . .
H55A H 0.3317 0.5794 0.2430 0.037 Uiso 1 1 calc R . .
C56 C 0.3111(3) 0.3191(4) 0.1315(3) 0.0250(16) Uani 1 1 d . . .
C57 C 0.2727(3) 0.2513(4) 0.1041(3) 0.0349(17) Uani 1 1 d . . .
H57A H 0.2575 0.2497 0.0634 0.042 Uiso 1 1 calc R . .
C58 C 0.2563(3) 0.1858(4) 0.1358(3) 0.0393(18) Uani 1 1 d . . .
H58A H 0.2309 0.1382 0.1170 0.047 Uiso 1 1 calc R . .
C59 C 0.2770(3) 0.1898(5) 0.1943(3) 0.0385(18) Uani 1 1 d . . .
H59A H 0.2651 0.1465 0.2169 0.046 Uiso 1 1 calc R . .
C60 C 0.3154(3) 0.2583(4) 0.2194(3) 0.0324(17) Uani 1 1 d . . .
H60A H 0.3292 0.2620 0.2600 0.039 Uiso 1 1 calc R . .
C61 C 0.3666(3) 0.4265(4) 0.3429(3) 0.0306(17) Uani 1 1 d . . .
C62 C 0.3568(4) 0.4302(5) 0.3995(3) 0.051(2) Uani 1 1 d . . .
C100 C 0.4305(4) 0.3118(5) 0.5298(3) 0.052(2) Uani 1 1 d . . .
C101 C 0.4922(4) 0.3043(6) 0.5205(4) 0.079(3) Uani 1 1 d . . .
C102 C 0.3639(5) 0.6405(7) 0.0037(4) 0.080(3) Uani 1 1 d . . .
C103 C 0.2979(5) 0.6438(9) -0.0287(5) 0.145(6) Uani 1 1 d . . .
C105 C 0.5580(5) 0.4434(7) 0.4295(4) 0.079(3) Uani 1 1 d . . .
C106 C 0.6229(5) 0.4219(9) 0.4410(5) 0.123(5) Uani 1 1 d . . .
C107 C 0.1945(5) 0.0652(8) 0.7296(6) 0.104(4) Uani 1 1 d . . .
C108 C 0.1958(4) 0.0978(6) 0.7854(4) 0.074(3) Uani 1 1 d . . .
C109 C 0.1339(10) 0.0736(12) 0.6308(6) 0.202(9) Uani 1 1 d . . .
C110 C 0.1100(6) 0.1269(12) 0.5863(5) 0.167(7) Uani 1 1 d . . .
O100 O 0.1473(5) 0.1007(6) 0.6876(4) 0.153(4) Uani 1 1 d . . .

loop_
_atom_site_aniso_label
_atom_site_aniso_U_11
_atom_site_aniso_U_22
_atom_site_aniso_U_33
_atom_site_aniso_U_23
_atom_site_aniso_U_13
_atom_site_aniso_U_12
Ni1 0.0256(5) 0.0207(5) 0.0220(5) -0.0003(4) 0.0041(4) 0.0003(4)
Ni2 0.0244(5) 0.0249(5) 0.0191(5) -0.0006(4) 0.0063(4) 0.0003(4)
P1 0.0437(11) 0.0244(10) 0.0301(11) 0.0020(9) 0.0062(9) -0.0013(9)
P2 0.0364(12) 0.0485(13) 0.0412(12) 0.0073(11) 0.0090(10) 0.0036(10)
P3 0.0556(14) 0.0426(12) 0.0481(13) -0.0134(11) 0.0257(11) -0.0072(11)
P4 0.0490(13) 0.0506(14) 0.0305(11) 0.0057(11) 0.0177(10) 0.0052(12)
F1 0.093(3) 0.039(3) 0.047(3) 0.017(2) -0.007(2) -0.005(2)
F2 0.076(3) 0.037(2) 0.055(3) 0.014(2) -0.020(2) 0.000(2)
F3 0.197(6) 0.046(3) 0.088(4) 0.018(3) 0.101(4) 0.039(3)
F4 0.050(3) 0.049(3) 0.115(4) 0.041(3) -0.012(3) -0.017(2)
F5 0.064(3) 0.041(3) 0.125(4) 0.019(3) 0.001(3) -0.029(2)
F6 0.182(6) 0.038(3) 0.095(4) 0.005(3) 0.089(4) 0.025(3)
F7 0.090(4) 0.122(4) 0.055(3) -0.025(3) 0.028(3) 0.010(3)
F8 0.097(4) 0.139(5) 0.112(4) -0.034(4) 0.046(4) 0.047(4)
F9 0.074(4) 0.298(10) 0.132(5) -0.129(6) 0.052(4) -0.076(5)
F10 0.349(11) 0.068(4) 0.085(4) 0.012(4) 0.108(6) -0.013(5)
F11 0.054(4) 0.563(19) 0.074(4) -0.092(7) -0.001(3) -0.023(7)
F12 0.508(18) 0.084(5) 0.177(8) 0.083(5) 0.174(10) 0.083(8)
F13 0.093(4) 0.044(3) 0.084(3) -0.020(3) 0.023(3) -0.027(3)
F14 0.109(4) 0.076(3) 0.056(3) 0.007(3) 0.043(3) 0.008(3)
F15 0.078(3) 0.070(3) 0.073(3) -0.036(3) 0.039(3) -0.036(3)
F16 0.058(3) 0.049(3) 0.113(4) -0.007(3) 0.004(3) 0.008(2)
F17 0.075(3) 0.080(4) 0.148(5) -0.036(4) 0.062(3) 0.005(3)
F18 0.230(7) 0.086(4) 0.052(3) -0.025(3) 0.070(4) -0.078(4)
F19 0.081(3) 0.158(5) 0.040(3) 0.021(3) 0.037(2) 0.043(3)
F20 0.109(4) 0.068(3) 0.062(3) 0.006(3) 0.053(3) 0.023(3)
F21 0.041(6) 0.118(13) 0.060(7) -0.022(8) 0.013(5) 0.005(8)
F22 0.171(18) 0.026(6) 0.081(11) 0.013(6) 0.079(12) 0.027(10)
F23 0.043(6) 0.20(2) 0.048(6) 0.018(11) -0.003(4) -0.033(11)
F24 0.162(18) 0.045(7) 0.140(14) 0.056(8) 0.093(13) 0.020(9)
F25 0.15(2) 0.062(18) 0.42(4) -0.03(2) -0.12(3) -0.055(15)
F26 0.17(3) 0.24(4) 0.058(14) 0.06(2) 0.053(16) 0.17(3)
F27 0.19(3) 0.067(18) 0.29(4) -0.05(2) 0.18(3) -0.075(19)
F28 0.085(19) 0.11(2) 0.058(12) 0.049(13) 0.039(12) 0.072(15)
N1 0.029(3) 0.032(3) 0.028(3) 0.000(3) 0.000(3) -0.004(3)
N2 0.023(3) 0.017(3) 0.019(3) 0.003(3) 0.005(2) 0.004(3)
N3 0.032(3) 0.021(3) 0.022(3) -0.006(3) 0.003(3) 0.000(3)
N4 0.030(3) 0.024(3) 0.022(3) 0.000(3) 0.004(3) -0.001(3)
N5 0.026(3) 0.022(3) 0.026(3) 0.000(3) 0.007(3) 0.001(3)
N6 0.030(3) 0.022(3) 0.020(3) -0.001(3) 0.002(3) -0.003(3)
N7 0.021(3) 0.015(3) 0.026(3) 0.000(2) 0.009(3) -0.001(2)
N8 0.024(3) 0.026(3) 0.023(3) -0.001(3) 0.005(2) 0.000(3)
N9 0.024(3) 0.025(3) 0.025(3) -0.003(3) 0.007(3) -0.003(3)
N10 0.021(3) 0.023(3) 0.019(3) 0.000(3) 0.004(3) 0.000(2)
N11 0.031(3) 0.035(3) 0.023(3) 0.001(3) 0.010(3) -0.001(3)
N12 0.028(3) 0.020(3) 0.022(3) 0.001(3) 0.006(3) -0.002(3)
N100 0.048(5) 0.075(5) 0.056(4) 0.014(4) 0.007(4) 0.005(4)
N101 0.089(7) 0.116(7) 0.079(6) -0.022(5) 0.003(5) -0.001(6)
N104 0.062(6) 0.157(10) 0.166(10) 0.082(8) 0.024(7) -0.004(7)
C1 0.036(4) 0.034(4) 0.028(5) -0.002(4) 0.005(4) 0.002(4)
C2 0.052(5) 0.040(5) 0.025(4) 0.008(4) 0.012(4) 0.002(4)
C3 0.047(5) 0.033(4) 0.042(5) 0.018(4) 0.016(4) 0.001(4)
C4 0.032(4) 0.028(4) 0.038(5) 0.005(4) 0.007(3) -0.010(3)
C5 0.031(4) 0.026(4) 0.031(4) 0.006(4) 0.011(3) 0.009(3)
C6 0.032(4) 0.018(4) 0.025(4) -0.007(3) 0.008(3) -0.001(3)
C7 0.039(4) 0.028(4) 0.033(4) -0.005(3) 0.010(3) -0.004(3)
C8 0.027(4) 0.022(4) 0.022(4) 0.005(3) 0.003(3) 0.002(3)
C9 0.042(5) 0.019(4) 0.027(4) -0.003(3) 0.003(3) 0.000(3)
C10 0.045(5) 0.031(4) 0.036(4) -0.007(4) 0.015(4) 0.005(4)
C11 0.033(4) 0.039(4) 0.034(4) -0.005(4) 0.014(3) 0.000(4)
C12 0.035(5) 0.034(4) 0.027(4) -0.005(4) 0.005(3) -0.004(3)
C13 0.036(4) 0.026(4) 0.019(4) -0.002(3) 0.010(3) -0.006(4)
C14 0.033(4) 0.028(4) 0.023(4) -0.003(3) 0.002(3) -0.009(4)
C15 0.022(4) 0.036(5) 0.033(4) 0.003(4) 0.002(3) 0.000(4)
C16 0.026(4) 0.022(4) 0.035(4) 0.008(4) 0.006(3) 0.005(3)
C17 0.034(4) 0.033(5) 0.019(4) 0.003(3) 0.010(3) -0.003(4)
C18 0.033(4) 0.016(4) 0.034(4) 0.004(3) 0.012(3) 0.003(3)
C19 0.041(4) 0.037(5) 0.053(5) 0.004(4) 0.014(4) 0.002(4)
C20 0.029(4) 0.026(4) 0.029(4) -0.005(4) 0.010(3) -0.005(3)
C21 0.048(5) 0.031(4) 0.042(5) -0.003(4) 0.014(4) 0.008(4)
C22 0.062(5) 0.041(5) 0.047(5) -0.012(4) 0.031(4) 0.001(4)
C23 0.057(5) 0.038(5) 0.034(4) -0.010(4) 0.018(4) -0.015(4)
C24 0.049(5) 0.028(4) 0.032(5) -0.001(4) 0.017(4) -0.005(4)
C25 0.036(4) 0.017(4) 0.024(4) -0.006(3) 0.003(3) -0.007(3)
C26 0.046(5) 0.022(4) 0.033(4) 0.003(4) 0.007(4) -0.005(3)
C27 0.057(5) 0.028(4) 0.027(4) 0.001(4) 0.013(4) -0.012(4)
C28 0.047(5) 0.034(4) 0.034(4) -0.001(4) 0.017(4) -0.020(4)
C29 0.033(4) 0.033(4) 0.041(4) -0.014(4) 0.012(4) -0.003(3)
C30 0.062(6) 0.018(4) 0.033(4) -0.010(4) 0.023(4) -0.002(4)
C31 0.019(4) 0.073(6) 0.048(5) -0.012(4) -0.013(3) 0.003(4)
C32 0.023(4) 0.033(4) 0.025(4) -0.006(4) 0.004(3) 0.004(4)
C33 0.037(4) 0.027(4) 0.030(4) -0.007(4) 0.009(3) -0.002(4)
C34 0.048(5) 0.027(4) 0.039(4) -0.004(4) 0.010(4) -0.012(4)
C35 0.027(4) 0.035(4) 0.042(4) -0.001(4) 0.013(3) -0.006(4)
C36 0.028(4) 0.024(4) 0.025(4) 0.006(3) 0.007(3) 0.004(3)
C37 0.032(4) 0.021(4) 0.036(4) -0.004(3) 0.016(3) -0.001(3)
C38 0.025(4) 0.035(4) 0.049(5) 0.004(4) 0.007(3) -0.001(3)
C39 0.027(4) 0.018(4) 0.032(4) -0.004(3) 0.009(3) 0.000(3)
C40 0.030(4) 0.037(5) 0.043(4) -0.002(4) 0.007(4) 0.001(4)
C41 0.041(5) 0.028(4) 0.043(5) 0.004(4) 0.000(4) 0.010(4)
C42 0.035(5) 0.031(4) 0.041(4) 0.004(4) 0.006(4) -0.002(4)
C43 0.033(4) 0.034(4) 0.031(4) 0.002(4) 0.011(3) -0.003(4)
C44 0.034(4) 0.016(4) 0.028(4) -0.003(3) 0.013(3) 0.002(3)
C45 0.035(4) 0.038(4) 0.043(5) 0.002(4) 0.017(4) 0.003(4)
C46 0.052(5) 0.049(5) 0.031(5) 0.001(4) 0.021(4) 0.001(4)
C47 0.044(5) 0.036(4) 0.019(4) 0.001(3) 0.012(3) 0.002(4)
C48 0.038(4) 0.018(4) 0.024(4) -0.005(3) 0.010(4) 0.000(3)
C49 0.029(4) 0.035(4) 0.014(3) -0.003(3) 0.005(3) -0.002(3)
C50 0.041(4) 0.039(4) 0.022(4) 0.000(3) 0.006(3) 0.004(3)
C51 0.025(4) 0.025(4) 0.022(4) 0.007(3) 0.008(3) 0.003(3)
C52 0.035(4) 0.037(4) 0.027(4) 0.003(4) 0.007(3) 0.004(4)
C53 0.039(4) 0.038(5) 0.038(5) 0.006(4) 0.002(4) 0.015(4)
C54 0.030(4) 0.031(4) 0.044(5) -0.001(4) 0.005(4) 0.012(4)
C55 0.032(4) 0.030(4) 0.028(4) -0.009(4) 0.006(3) 0.001(4)
C56 0.023(4) 0.026(4) 0.025(4) -0.004(3) 0.007(3) 0.004(3)
C57 0.036(4) 0.035(4) 0.030(4) -0.005(4) 0.004(3) 0.001(4)
C58 0.041(4) 0.026(4) 0.045(5) -0.006(4) 0.006(4) -0.008(4)
C59 0.031(4) 0.039(5) 0.045(5) 0.004(4) 0.011(4) -0.006(4)
C60 0.032(4) 0.034(4) 0.032(4) 0.002(4) 0.011(3) -0.006(4)
C61 0.021(4) 0.031(4) 0.036(5) 0.006(4) 0.001(3) 0.002(3)
C62 0.075(6) 0.065(5) 0.020(4) 0.003(4) 0.026(4) 0.012(4)
C100 0.063(6) 0.045(5) 0.038(5) 0.018(4) 0.003(5) -0.003(5)
C101 0.044(5) 0.091(7) 0.112(8) 0.043(6) 0.041(5) 0.010(5)
C102 0.067(7) 0.095(8) 0.079(7) 0.028(6) 0.023(6) 0.000(6)
C103 0.053(7) 0.203(13) 0.157(11) 0.126(11) 0.001(7) -0.020(8)
C105 0.078(8) 0.092(8) 0.062(6) 0.020(6) 0.016(6) -0.025(7)
C106 0.052(7) 0.190(13) 0.126(10) -0.024(9) 0.026(6) 0.025(7)
C107 0.067(7) 0.123(10) 0.112(10) 0.034(8) 0.011(7) 0.024(7)
C108 0.073(6) 0.088(7) 0.067(6) -0.011(6) 0.030(5) 0.019(5)
C109 0.31(2) 0.242(19) 0.081(10) 0.011(12) 0.099(13) 0.133(17)
C110 0.106(10) 0.33(2) 0.055(7) 0.007(11) 0.009(7) 0.069(12)
O100 0.219(10) 0.164(8) 0.074(6) 0.003(6) 0.041(6) 0.078(7)

loop_
_atom_type_symbol
_atom_type_description
_atom_type_scat_dispersion_real
_atom_type_scat_dispersion_imag
_atom_type_scat_source
C C 0.0033 0.0016 'International Tables Vol C Tables 4.2.6.8 and 6.1.1.4'
H H 0.0000 0.0000 'International Tables Vol C Tables 4.2.6.8 and 6.1.1.4'
N N 0.0061 0.0033 'International Tables Vol C Tables 4.2.6.8 and 6.1.1.4'
F F 0.0171 0.0103 'International Tables Vol C Tables 4.2.6.8 and 6.1.1.4'
P P 0.1023 0.0942 'International Tables Vol C Tables 4.2.6.8 and 6.1.1.4'
Ni Ni 0.3393 1.1124 'International Tables Vol C Tables 4.2.6.8 and 6.1.1.4'
O O 0.0106 0.0060 'International Tables Vol C Tables 4.2.6.8 and 6.1.1.4'

loop_
_geom_angle_atom_site_label_1
_geom_angle_atom_site_label_2
_geom_angle_atom_site_label_3
_geom_angle
_geom_angle_site_symmetry_1
_geom_angle_site_symmetry_3
_geom_angle_publ_flag
N2 Ni1 N1 178.7(2) . . ?
N2 Ni1 N6 87.26(19) . . ?
N1 Ni1 N6 92.2(2) . . ?
N2 Ni1 N5 87.12(19) . . ?
N1 Ni1 N5 91.6(2) . . ?
N6 Ni1 N5 82.77(19) . . ?
N2 Ni1 N3 88.16(19) . . ?
N1 Ni1 N3 92.4(2) . . ?
N6 Ni1 N3 175.3(2) . . ?
N5 Ni1 N3 98.17(19) . . ?
N2 Ni1 N4 89.68(19) . . ?
N1 Ni1 N4 91.6(2) . . ?
N6 Ni1 N4 97.93(19) . . ?
N5 Ni1 N4 176.7(2) . . ?
N3 Ni1 N4 80.87(19) . . ?
N7 Ni2 N11 178.06(19) . . ?
N7 Ni2 N10 88.59(18) . . ?
N11 Ni2 N10 92.85(19) . . ?
N7 Ni2 N12 87.97(19) . . ?
N11 Ni2 N12 90.62(19) . . ?
N10 Ni2 N12 176.28(19) . . ?
N7 Ni2 N9 89.54(19) . . ?
N11 Ni2 N9 91.96(19) . . ?
N10 Ni2 N9 81.02(19) . . ?
N12 Ni2 N9 97.53(19) . . ?
N7 Ni2 N8 88.35(19) . . ?
N11 Ni2 N8 90.15(19) . . ?
N10 Ni2 N8 98.47(19) . . ?
N12 Ni2 N8 82.86(19) . . ?
N9 Ni2 N8 177.85(19) . . ?
F3 P1 F4 91.8(3) . . ?
F3 P1 F6 179.2(3) . . ?
F4 P1 F6 88.3(3) . . ?
F3 P1 F5 89.4(3) . . ?
F4 P1 F5 178.7(3) . . ?
F6 P1 F5 90.5(3) . . ?
F3 P1 F1 90.5(3) . . ?
F4 P1 F1 91.4(2) . . ?
F6 P1 F1 90.3(3) . . ?
F5 P1 F1 88.1(2) . . ?
F3 P1 F2 90.0(3) . . ?
F4 P1 F2 89.4(2) . . ?
F6 P1 F2 89.3(3) . . ?
F5 P1 F2 91.1(2) . . ?
F1 P1 F2 179.1(3) . . ?
F11 P2 F9 175.6(6) . . ?
F11 P2 F12 93.7(6) . . ?
F9 P2 F12 90.1(6) . . ?
F11 P2 F10 88.5(6) . . ?
F9 P2 F10 87.6(5) . . ?
F12 P2 F10 176.8(6) . . ?
F11 P2 F8 93.9(4) . . ?
F9 P2 F8 87.8(3) . . ?
F12 P2 F8 94.5(4) . . ?
F10 P2 F8 87.6(3) . . ?
F11 P2 F7 89.0(4) . . ?
F9 P2 F7 89.2(3) . . ?
F12 P2 F7 86.2(4) . . ?
F10 P2 F7 91.5(3) . . ?
F8 P2 F7 176.9(3) . . ?
F18 P3 F16 92.2(3) . . ?
F18 P3 F15 89.6(3) . . ?
F16 P3 F15 90.3(2) . . ?
F18 P3 F14 178.3(4) . . ?
F16 P3 F14 89.5(3) . . ?
F15 P3 F14 90.5(3) . . ?
F18 P3 F17 89.6(3) . . ?
F16 P3 F17 177.9(3) . . ?
F15 P3 F17 90.8(3) . . ?
F14 P3 F17 88.7(3) . . ?
F18 P3 F13 89.5(3) . . ?
F16 P3 F13 90.4(3) . . ?
F15 P3 F13 178.9(3) . . ?
F14 P3 F13 90.4(3) . . ?
F17 P3 F13 88.4(3) . . ?
F25 P4 F28 92.8(13) . . ?
F25 P4 F27 175.9(19) . . ?
F28 P4 F27 91.1(16) . . ?
F25 P4 F22 131.3(13) . . ?
F28 P4 F22 135.7(13) . . ?
F27 P4 F22 44.9(12) . . ?
F25 P4 F21 41.9(12) . . ?
F28 P4 F21 134.1(13) . . ?
F27 P4 F21 134.1(17) . . ?
F22 P4 F21 90.2(8) . . ?
F25 P4 F23 135.3(13) . . ?
F28 P4 F23 42.7(9) . . ?
F27 P4 F23 48.7(13) . . ?
F22 P4 F23 93.0(9) . . ?
F21 P4 F23 176.1(9) . . ?
F25 P4 F19 87.7(15) . . ?
F28 P4 F19 90.0(5) . . ?
F27 P4 F19 93.7(9) . . ?
F22 P4 F19 88.4(5) . . ?
F21 P4 F19 94.0(4) . . ?
F23 P4 F19 88.4(5) . . ?
F25 P4 F24 45.9(10) . . ?
F28 P4 F24 47.6(9) . . ?
F27 P4 F24 137.7(16) . . ?
F22 P4 F24 175.3(8) . . ?
F21 P4 F24 86.5(9) . . ?
F23 P4 F24 90.3(9) . . ?
F19 P4 F24 95.0(5) . . ?
F25 P4 F20 95.6(15) . . ?
F28 P4 F20 91.1(5) . . ?
F27 P4 F20 82.9(9) . . ?
F22 P4 F20 88.5(5) . . ?
F21 P4 F20 87.7(4) . . ?
F23 P4 F20 90.1(5) . . ?
F19 P4 F20 176.5(3) . . ?
F24 P4 F20 88.2(5) . . ?
F25 P4 F26 85.7(16) . . ?
F28 P4 F26 174.9(9) . . ?
F27 P4 F26 90.6(16) . . ?
F22 P4 F26 45.7(13) . . ?
F21 P4 F26 45.2(14) . . ?
F23 P4 F26 138.2(17) . . ?
F19 P4 F26 85.2(6) . . ?
F24 P4 F26 131.4(18) . . ?
F20 P4 F26 93.9(6) . . ?
C30 N1 Ni1 179.1(6) . . ?
C13 N2 C17 119.8(5) . . ?
C13 N2 Ni1 120.3(4) . . ?
C17 N2 Ni1 119.8(4) . . ?
C29 N3 C25 119.1(5) . . ?
C29 N3 Ni1 122.4(4) . . ?
C25 N3 Ni1 118.5(4) . . ?
C24 N4 C20 117.5(5) . . ?
C24 N4 Ni1 123.6(4) . . ?
C20 N4 Ni1 118.9(4) . . ?
C12 N5 C8 118.6(5) . . ?
C12 N5 Ni1 121.5(4) . . ?
C8 N5 Ni1 119.9(4) . . ?
C1 N6 C5 118.0(5) . . ?
C1 N6 Ni1 122.1(4) . . ?
C5 N6 Ni1 119.7(4) . . ?
C44 N7 C48 120.8(5) . . ?
C44 N7 Ni2 119.1(4) . . ?
C48 N7 Ni2 119.9(4) . . ?
C32 N8 C36 118.2(5) . . ?
C32 N8 Ni2 122.2(4) . . ?
C36 N8 Ni2 119.4(4) . . ?
C56 N9 C60 118.1(5) . . ?
C56 N9 Ni2 118.5(4) . . ?
C60 N9 Ni2 123.2(4) . . ?
C51 N10 C55 116.7(5) . . ?
C51 N10 Ni2 119.8(4) . . ?
C55 N10 Ni2 123.5(4) . . ?
C61 N11 Ni2 170.5(5) . . ?
C43 N12 C39 117.9(5) . . ?
C43 N12 Ni2 122.4(4) . . ?
C39 N12 Ni2 119.6(4) . . ?
N6 C1 C2 124.1(6) . . ?
N6 C1 H1A 118.0 . . ?
C2 C1 H1A 118.0 . . ?
C1 C2 C3 117.8(6) . . ?
C1 C2 H2A 121.1 . . ?
C3 C2 H2A 121.1 . . ?
C2 C3 C4 119.5(6) . . ?
C2 C3 H3A 120.2 . . ?
C4 C3 H3A 120.2 . . ?
C3 C4 C5 119.1(6) . . ?
C3 C4 H4A 120.5 . . ?
C5 C4 H4A 120.5 . . ?
N6 C5 C4 121.3(6) . . ?
N6 C5 C6 117.3(5) . . ?
C4 C5 C6 121.4(6) . . ?
C13 C6 C8 110.6(5) . . ?
C13 C6 C5 109.6(5) . . ?
C8 C6 C5 108.7(5) . . ?
C13 C6 C7 109.9(5) . . ?
C8 C6 C7 109.1(5) . . ?
C5 C6 C7 108.9(5) . . ?
C6 C7 H7A 109.5 . . ?
C6 C7 H7B 109.5 . . ?
H7A C7 H7B 109.5 . . ?
C6 C7 H7C 109.5 . . ?
H7A C7 H7C 109.5 . . ?
H7B C7 H7C 109.5 . . ?
N5 C8 C9 120.0(6) . . ?
N5 C8 C6 117.1(5) . . ?
C9 C8 C6 122.9(6) . . ?
C10 C9 C8 119.9(6) . . ?
C10 C9 H9A 120.0 . . ?
C8 C9 H9A 120.0 . . ?
C11 C10 C9 120.3(6) . . ?
C11 C10 H10A 119.9 . . ?
C9 C10 H10A 119.9 . . ?
C10 C11 C12 117.2(6) . . ?
C10 C11 H11A 121.4 . . ?
C12 C11 H11A 121.4 . . ?
N5 C12 C11 124.1(6) . . ?
N5 C12 H12A 118.0 . . ?
C11 C12 H12A 118.0 . . ?
N2 C13 C14 120.1(6) . . ?
N2 C13 C6 117.7(5) . . ?
C14 C13 C6 122.2(6) . . ?
C15 C14 C13 119.7(6) . . ?
C15 C14 H14A 120.1 . . ?
C13 C14 H14A 120.1 . . ?
C16 C15 C14 120.3(6) . . ?
C16 C15 H15A 119.9 . . ?
C14 C15 H15A 119.9 . . ?
C15 C16 C17 119.1(6) . . ?
C15 C16 H16A 120.5 . . ?
C17 C16 H16A 120.5 . . ?
N2 C17 C16 120.9(6) . . ?
N2 C17 C18 117.7(5) . . ?
C16 C17 C18 121.3(6) . . ?
C25 C18 C19 110.3(5) . . ?
C25 C18 C20 108.5(5) . . ?
C19 C18 C20 109.0(5) . . ?
C25 C18 C17 109.5(5) . . ?
C19 C18 C17 109.0(5) . . ?
C20 C18 C17 110.4(5) . . ?
C18 C19 H19A 109.5 . . ?
C18 C19 H19B 109.5 . . ?
H19A C19 H19B 109.5 . . ?
C18 C19 H19C 109.5 . . ?
H19A C19 H19C 109.5 . . ?
H19B C19 H19C 109.5 . . ?
N4 C20 C21 121.2(6) . . ?
N4 C20 C18 117.6(5) . . ?
C21 C20 C18 121.2(6) . . ?
C20 C21 C22 119.8(7) . . ?
C20 C21 H21A 120.1 . . ?
C22 C21 H21A 120.1 . . ?
C23 C22 C21 118.6(6) . . ?
C23 C22 H22A 120.7 . . ?
C21 C22 H22A 120.7 . . ?
C24 C23 C22 118.1(7) . . ?
C24 C23 H23A 121.0 . . ?
C22 C23 H23A 121.0 . . ?
N4 C24 C23 124.6(7) . . ?
N4 C24 H24A 117.7 . . ?
C23 C24 H24A 117.7 . . ?
N3 C25 C26 119.6(6) . . ?
N3 C25 C18 118.2(5) . . ?
C26 C25 C18 122.2(6) . . ?
C27 C26 C25 120.5(6) . . ?
C27 C26 H26A 119.7 . . ?
C25 C26 H26A 119.7 . . ?
C28 C27 C26 119.6(6) . . ?
C28 C27 H27A 120.2 . . ?
C26 C27 H27A 120.2 . . ?
C27 C28 C29 118.4(6) . . ?
C27 C28 H28A 120.8 . . ?
C29 C28 H28A 120.8 . . ?
N3 C29 C28 122.7(6) . . ?
N3 C29 H29A 118.7 . . ?
C28 C29 H29A 118.7 . . ?
N1 C30 C31 179.4(8) . . ?
N8 C32 C33 124.6(6) . . ?
N8 C32 H32A 117.7 . . ?
C33 C32 H32A 117.7 . . ?
C32 C33 C34 117.8(6) . . ?
C32 C33 H33A 121.1 . . ?
C34 C33 H33A 121.1 . . ?
C33 C34 C35 119.1(6) . . ?
C33 C34 H34A 120.4 . . ?
C35 C34 H34A 120.4 . . ?
C34 C35 C36 119.3(6) . . ?
C34 C35 H35A 120.4 . . ?
C36 C35 H35A 120.4 . . ?
N8 C36 C35 120.9(6) . . ?
N8 C36 C37 117.3(5) . . ?
C35 C36 C37 121.6(6) . . ?
C44 C37 C39 112.1(5) . . ?
C44 C37 C38 109.3(5) . . ?
C39 C37 C38 109.1(5) . . ?
C44 C37 C36 109.7(5) . . ?
C39 C37 C36 106.9(5) . . ?
C38 C37 C36 109.9(5) . . ?
C37 C38 H38A 109.5 . . ?
C37 C38 H38B 109.5 . . ?
H38A C38 H38B 109.5 . . ?
C37 C38 H38C 109.5 . . ?
H38A C38 H38C 109.5 . . ?
H38B C38 H38C 109.5 . . ?
N12 C39 C40 120.2(6) . . ?
N12 C39 C37 116.8(5) . . ?
C40 C39 C37 123.0(6) . . ?
C39 C40 C41 120.1(6) . . ?
C39 C40 H40A 120.0 . . ?
C41 C40 H40A 120.0 . . ?
C42 C41 C40 119.8(6) . . ?
C42 C41 H41A 120.1 . . ?
C40 C41 H41A 120.1 . . ?
C41 C42 C43 117.1(6) . . ?
C41 C42 H42A 121.5 . . ?
C43 C42 H42A 121.5 . . ?
N12 C43 C42 125.0(6) . . ?
N12 C43 H43A 117.5 . . ?
C42 C43 H43A 117.5 . . ?
N7 C44 C45 119.6(6) . . ?
N7 C44 C37 118.9(5) . . ?
C45 C44 C37 121.5(6) . . ?
C46 C45 C44 119.6(6) . . ?
C46 C45 H45A 120.2 . . ?
C44 C45 H45A 120.2 . . ?
C45 C46 C47 120.1(6) . . ?
C45 C46 H46A 120.0 . . ?
C47 C46 H46A 120.0 . . ?
C46 C47 C48 119.1(6) . . ?
C46 C47 H47A 120.4 . . ?
C48 C47 H47A 120.4 . . ?
N7 C48 C47 120.7(6) . . ?
N7 C48 C49 118.0(5) . . ?
C47 C48 C49 121.2(6) . . ?
C50 C49 C48 110.2(5) . . ?
C50 C49 C56 108.8(5) . . ?
C48 C49 C56 110.6(5) . . ?
C50 C49 C51 109.9(5) . . ?
C48 C49 C51 108.9(5) . . ?
C56 C49 C51 108.5(4) . . ?
C49 C50 H50A 109.5 . . ?
C49 C50 H50B 109.5 . . ?
H50A C50 H50B 109.5 . . ?
C49 C50 H50C 109.5 . . ?
H50A C50 H50C 109.5 . . ?
H50B C50 H50C 109.5 . . ?
N10 C51 C52 121.5(6) . . ?
N10 C51 C49 116.9(5) . . ?
C52 C51 C49 121.6(5) . . ?
C53 C52 C51 119.9(6) . . ?
C53 C52 H52A 120.0 . . ?
C51 C52 H52A 120.0 . . ?
C52 C53 C54 119.4(6) . . ?
C52 C53 H53A 120.3 . . ?
C54 C53 H53A 120.3 . . ?
C55 C54 C53 117.5(6) . . ?
C55 C54 H54A 121.2 . . ?
C53 C54 H54A 121.2 . . ?
N10 C55 C54 124.8(6) . . ?
N10 C55 H55A 117.6 . . ?
C54 C55 H55A 117.6 . . ?
N9 C56 C57 120.6(6) . . ?
N9 C56 C49 117.3(5) . . ?
C57 C56 C49 122.0(6) . . ?
C56 C57 C58 120.0(6) . . ?
C56 C57 H57A 120.0 . . ?
C58 C57 H57A 120.0 . . ?
C59 C58 C57 119.6(6) . . ?
C59 C58 H58A 120.2 . . ?
C57 C58 H58A 120.2 . . ?
C58 C59 C60 118.0(6) . . ?
C58 C59 H59A 121.0 . . ?
C60 C59 H59A 121.0 . . ?
N9 C60 C59 123.3(6) . . ?
N9 C60 H60A 118.3 . . ?
C59 C60 H60A 118.3 . . ?
N11 C61 C62 178.9(7) . . ?
N100 C100 C101 178.4(8) . . ?
N101 C102 C103 177.8(14) . . ?
N104 C105 C106 176.6(14) . . ?
O100 C107 C108 111.8(9) . . ?
C110 C109 O100 123.1(14) . . ?
C107 O100 C109 121.8(11) . . ?

loop_
_geom_bond_atom_site_label_1
_geom_bond_atom_site_label_2
_geom_bond_distance
_geom_bond_site_symmetry_2
_geom_bond_publ_flag
Ni1 N2 2.060(5) . ?
Ni1 N1 2.083(6) . ?
Ni1 N6 2.098(5) . ?
Ni1 N5 2.101(5) . ?
Ni1 N3 2.101(5) . ?
Ni1 N4 2.105(5) . ?
Ni2 N7 2.049(5) . ?
Ni2 N11 2.062(6) . ?
Ni2 N10 2.091(5) . ?
Ni2 N12 2.096(5) . ?
Ni2 N9 2.098(5) . ?
Ni2 N8 2.111(5) . ?
P1 F3 1.561(4) . ?
P1 F4 1.565(4) . ?
P1 F6 1.573(5) . ?
P1 F5 1.574(4) . ?
P1 F1 1.589(4) . ?
P1 F2 1.593(4) . ?
P2 F11 1.491(6) . ?
P2 F9 1.531(6) . ?
P2 F12 1.482(6) . ?
P2 F10 1.516(5) . ?
P2 F8 1.571(5) . ?
P2 F7 1.577(5) . ?
P3 F18 1.569(5) . ?
P3 F16 1.577(5) . ?
P3 F15 1.580(4) . ?
P3 F14 1.580(4) . ?
P3 F17 1.586(5) . ?
P3 F13 1.589(4) . ?
P4 F25 1.433(16) . ?
P4 F28 1.498(12) . ?
P4 F27 1.562(18) . ?
P4 F22 1.538(11) . ?
P4 F21 1.564(11) . ?
P4 F23 1.555(10) . ?
P4 F19 1.571(4) . ?
P4 F24 1.603(10) . ?
P4 F20 1.595(4) . ?
P4 F26 1.630(17) . ?
N1 C30 1.140(8) . ?
N2 C13 1.351(7) . ?
N2 C17 1.354(7) . ?
N3 C29 1.340(7) . ?
N3 C25 1.350(7) . ?
N4 C24 1.336(8) . ?
N4 C20 1.348(7) . ?
N5 C12 1.335(7) . ?
N5 C8 1.345(7) . ?
N6 C1 1.329(7) . ?
N6 C5 1.339(7) . ?
N7 C44 1.344(7) . ?
N7 C48 1.347(7) . ?
N8 C32 1.327(7) . ?
N8 C36 1.338(7) . ?
N9 C56 1.350(7) . ?
N9 C60 1.351(7) . ?
N10 C51 1.348(7) . ?
N10 C55 1.356(7) . ?
N11 C61 1.144(7) . ?
N12 C43 1.326(7) . ?
N12 C39 1.356(7) . ?
N100 C100 1.143(9) . ?
N101 C102 1.132(11) . ?
N104 C105 1.128(12) . ?
C1 C2 1.368(9) . ?
C1 H1A 0.9500 . ?
C2 C3 1.371(9) . ?
C2 H2A 0.9500 . ?
C3 C4 1.375(9) . ?
C3 H3A 0.9500 . ?
C4 C5 1.390(8) . ?
C4 H4A 0.9500 . ?
C5 C6 1.550(8) . ?
C6 C13 1.517(8) . ?
C6 C8 1.539(8) . ?
C6 C7 1.548(8) . ?
C7 H7A 0.9800 . ?
C7 H7B 0.9800 . ?
C7 H7C 0.9800 . ?
C8 C9 1.390(8) . ?
C9 C10 1.366(9) . ?
C9 H9A 0.9500 . ?
C10 C11 1.363(9) . ?
C10 H10A 0.9500 . ?
C11 C12 1.371(8) . ?
C11 H11A 0.9500 . ?
C12 H12A 0.9500 . ?
C13 C14 1.379(8) . ?
C14 C15 1.367(8) . ?
C14 H14A 0.9500 . ?
C15 C16 1.358(8) . ?
C15 H15A 0.9500 . ?
C16 C17 1.379(8) . ?
C16 H16A 0.9500 . ?
C17 C18 1.544(8) . ?
C18 C25 1.525(8) . ?
C18 C19 1.539(8) . ?
C18 C20 1.542(8) . ?
C19 H19A 0.9800 . ?
C19 H19B 0.9800 . ?
C19 H19C 0.9800 . ?
C20 C21 1.383(8) . ?
C21 C22 1.385(9) . ?
C21 H21A 0.9500 . ?
C22 C23 1.377(9) . ?
C22 H22A 0.9500 . ?
C23 C24 1.360(9) . ?
C23 H23A 0.9500 . ?
C24 H24A 0.9500 . ?
C25 C26 1.403(8) . ?
C26 C27 1.369(9) . ?
C26 H26A 0.9500 . ?
C27 C28 1.353(9) . ?
C27 H27A 0.9500 . ?
C28 C29 1.397(9) . ?
C28 H28A 0.9500 . ?
C29 H29A 0.9500 . ?
C30 C31 1.509(10) . ?
C32 C33 1.356(8) . ?
C32 H32A 0.9500 . ?
C33 C34 1.368(9) . ?
C33 H33A 0.9500 . ?
C34 C35 1.387(9) . ?
C34 H34A 0.9500 . ?
C35 C36 1.383(8) . ?
C35 H35A 0.9500 . ?
C36 C37 1.548(8) . ?
C37 C44 1.536(9) . ?
C37 C39 1.540(8) . ?
C37 C38 1.547(8) . ?
C38 H38A 0.9800 . ?
C38 H38B 0.9800 . ?
C38 H38C 0.9800 . ?
C39 C40 1.381(8) . ?
C40 C41 1.380(9) . ?
C40 H40A 0.9500 . ?
C41 C42 1.361(9) . ?
C41 H41A 0.9500 . ?
C42 C43 1.372(8) . ?
C42 H42A 0.9500 . ?
C43 H43A 0.9500 . ?
C44 C45 1.402(8) . ?
C45 C46 1.365(9) . ?
C45 H45A 0.9500 . ?
C46 C47 1.368(9) . ?
C46 H46A 0.9500 . ?
C47 C48 1.386(8) . ?
C47 H47A 0.9500 . ?
C48 C49 1.538(8) . ?
C49 C50 1.522(8) . ?
C49 C56 1.552(8) . ?
C49 C51 1.552(8) . ?
C50 H50A 0.9800 . ?
C50 H50B 0.9800 . ?
C50 H50C 0.9800 . ?
C51 C52 1.379(8) . ?
C52 C53 1.369(9) . ?
C52 H52A 0.9500 . ?
C53 C54 1.377(9) . ?
C53 H53A 0.9500 . ?
C54 C55 1.354(8) . ?
C54 H54A 0.9500 . ?
C55 H55A 0.9500 . ?
C56 C57 1.379(8) . ?
C57 C58 1.379(9) . ?
C57 H57A 0.9500 . ?
C58 C59 1.366(9) . ?
C58 H58A 0.9500 . ?
C59 C60 1.371(9) . ?
C59 H59A 0.9500 . ?
C60 H60A 0.9500 . ?
C61 C62 1.467(10) . ?
C100 C101 1.471(12) . ?
C102 C103 1.447(13) . ?
C105 C106 1.430(14) . ?
C107 O100 1.343(11) . ?
C107 C108 1.447(13) . ?
C109 C110 1.332(18) . ?
C109 O100 1.393(15) . ?
